data_4515944
loop_
_publ_author_name
'Baig, Moghal Zubair Khalid'
'Prusti, Banchhanidhi'
'Roy, Durba'
'Sahu, Prabhat Kumar'
'Sarkar, Moloy'
'Sharma, Aayushi'
'Chakravarty, Manab'

_publ_section_title
;
 Weak Donor-/Strong Acceptor-Linked Anthracenyl \p-Conjugates as
 Solvato(fluoro)chromophore and AEEgens: Contrast between Nitro and Cyano
 Functionality.
;
_journal_issue 8
_journal_name_full 'ACS omega'
_journal_page_first 9114
_journal_page_last 9125
_journal_paper_doi 10.1021/acsomega.8b01258
_journal_volume 3
_journal_year 2018
_chemical_formula_moiety 'C29 H21 N O2'
_chemical_formula_sum 'C29 H21 N O2'
_chemical_formula_weight 415.47
_space_group_crystal_system triclinic
_space_group_IT_number 2
_space_group_name_Hall '-P 1'
_space_group_name_H-M_alt 'P -1'
_atom_sites_solution_hydrogens geom
_atom_sites_solution_primary direct
_audit_creation_date 2018-06-26
_audit_creation_method
;
Olex2 1.2
(compiled 2017.08.10 svn.r3458 for OlexSys, GUI svn.r5381)
;
_cell_angle_alpha 96.208(2)
_cell_angle_beta 97.1322(19)
_cell_angle_gamma 108.099(2)
_cell_formula_units_Z 2
_cell_length_a 8.25787(17)
_cell_length_b 8.7682(3)
_cell_length_c 15.6385(4)
_cell_measurement_reflns_used 3943
_cell_measurement_temperature 293
_cell_measurement_theta_max 72.6890
_cell_measurement_theta_min 5.3480
_cell_volume 1054.98(5)
_computing_molecular_graphics 'Olex2 (Dolomanov et al., 2009)'
_computing_publication_material 'Olex2 (Dolomanov et al., 2009)'
_computing_structure_refinement 'ShelXL (Sheldrick, 2015)'
_computing_structure_solution 'ShelXS (Sheldrick, 2008)'
_diffrn_ambient_temperature 293
_diffrn_measured_fraction_theta_full 0.990
_diffrn_measured_fraction_theta_max 0.957
_diffrn_measurement_device_type 'XtaLAB Pro: Kappa dual home/near'
_diffrn_measurement_method '\w scans'
_diffrn_radiation_type CuK\a
_diffrn_radiation_wavelength 1.54184
_diffrn_reflns_av_R_equivalents 0.0428
_diffrn_reflns_av_unetI/netI 0.0551
_diffrn_reflns_Laue_measured_fraction_full 0.990
_diffrn_reflns_Laue_measured_fraction_max 0.957
_diffrn_reflns_limit_h_max 10
_diffrn_reflns_limit_h_min -9
_diffrn_reflns_limit_k_max 8
_diffrn_reflns_limit_k_min -10
_diffrn_reflns_limit_l_max 19
_diffrn_reflns_limit_l_min -19
_diffrn_reflns_number 9855
_diffrn_reflns_point_group_measured_fraction_full 0.990
_diffrn_reflns_point_group_measured_fraction_max 0.957
_diffrn_reflns_theta_full 67.684
_diffrn_reflns_theta_max 73.318
_diffrn_reflns_theta_min 5.373
_exptl_absorpt_coefficient_mu 0.645
_exptl_absorpt_correction_T_max 1.00000
_exptl_absorpt_correction_T_min 0.13830
_exptl_absorpt_correction_type multi-scan
_exptl_absorpt_process_details
;
CrysAlisPro 1.171.39.7e (Rigaku Oxford Diffraction, 2015)
Empirical absorption correction using spherical harmonics,
 implemented in SCALE3 ABSPACK scaling algorithm.
;
_exptl_crystal_colour 'clear light orange'
_exptl_crystal_colour_lustre clear
_exptl_crystal_colour_modifier light
_exptl_crystal_colour_primary orange
_exptl_crystal_density_diffrn 1.308
_exptl_crystal_description block
_exptl_crystal_F_000 436
_exptl_crystal_size_max 0.3
_exptl_crystal_size_mid 0.25
_exptl_crystal_size_min 0.2
_refine_diff_density_max 0.328
_refine_diff_density_min -0.239
_refine_diff_density_rms 0.055
_refine_ls_extinction_method none
_refine_ls_goodness_of_fit_ref 1.080
_refine_ls_hydrogen_treatment constr
_refine_ls_matrix_type full
_refine_ls_number_parameters 349
_refine_ls_number_reflns 4053
_refine_ls_number_restraints 30
_refine_ls_restrained_S_all 1.086
_refine_ls_R_factor_all 0.0712
_refine_ls_R_factor_gt 0.0595
_refine_ls_shift/su_max 0.000
_refine_ls_shift/su_mean 0.000
_refine_ls_structure_factor_coef Fsqd
_refine_ls_weighting_details 'w=1/[\s^2^(Fo^2^)+(0.1116P)^2^+0.1028P] where P=(Fo^2^+2Fc^2^)/3'
_refine_ls_weighting_scheme calc
_refine_ls_wR_factor_gt 0.1713
_refine_ls_wR_factor_ref 0.1822
_reflns_Friedel_coverage 0.000
_reflns_number_gt 3187
_reflns_number_total 4053
_reflns_threshold_expression 'I > 2\s(I)'
_cod_data_source_file ao8b01258_si_002.cif
_cod_data_source_block 1a
_cod_database_code 4515944
_shelx_shelxl_version_number 2018/1
_shelx_space_group_comment
;
The symmetry employed for this shelxl refinement is uniquely defined
by the following loop, which should always be used as a source of
symmetry information in preference to the above space-group names.
They are only intended as comments.
;
_shelx_estimated_absorpt_t_max 0.882
_shelx_estimated_absorpt_t_min 0.830
_olex2_refinement_description
;
1. Fixed Uiso
 At 1.2 times of:
  All C(H) groups
 At 1.5 times of:
  All C(H,H,H) groups
2. Restrained distances
 C5A-C4A \\sim C4A-C3A \\sim C3A-C2A \\sim C2A-C1 \\sim C6A-C1 \\sim C6A-C5A
 with sigma of 0.02
 C4B-C3B \\sim C3B-C2B \\sim C2B-C1 \\sim C6B-C1 \\sim C6B-C5B \\sim C5B-C4B
 with sigma of 0.02
3. Others
 Sof(C8B)=Sof(H8B)=Sof(C7B)=Sof(H7B)=Sof(C5B)=Sof(H5B)=Sof(C4B)=Sof(C3B)=
 Sof(H3B)=Sof(C2B)=Sof(H2B)=Sof(C6B)=Sof(H6B)=1-FVAR(1)
 Sof(C2A)=Sof(H2A)=Sof(C6A)=Sof(H6A)=Sof(C8A)=Sof(H8A)=Sof(C4A)=Sof(C3A)=
 Sof(H3A)=Sof(C7A)=Sof(H7A)=Sof(C5A)=Sof(H5A)=FVAR(1)
4.a Aromatic/amide H refined with riding coordinates:
 C20(H20), C18(H18), C14(H14), C13(H13), C19(H19), C11(H11), C27(H27),
 C21(H21), C2A(H2A), C28(H28), C24(H24), C6A(H6A), C12(H12), C25(H25), C8A(H8A),
  C3A(H3A), C7A(H7A), C5A(H5A), C8B(H8B), C7B(H7B), C5B(H5B), C3B(H3B),
 C2B(H2B), C6B(H6B)
4.b Idealised Me refined as rotating group:
 C29(H29A,H29B,H29C)
;
_olex2_submission_special_instructions 'No special instructions were received <<THE END>>'

loop_
_space_group_symop_operation_xyz
'x, y, z'
'-x, -y, -z'

loop_
_atom_site_label
_atom_site_type_symbol
_atom_site_fract_x
_atom_site_fract_y
_atom_site_fract_z
_atom_site_U_iso_or_equiv
_atom_site_adp_type
_atom_site_occupancy
_atom_site_site_symmetry_order
_atom_site_calc_flag
_atom_site_refinement_flags_posn
_atom_site_refinement_flags_occupancy
_atom_site_disorder_assembly
_atom_site_disorder_group
C16 C 0.07584(19) 0.59751(19) 0.18417(11) 0.0290(4) Uani 1 1 d . . . .
C15 C 0.24038(19) 0.70929(19) 0.22135(11) 0.0306(4) Uani 1 1 d . . . .
C17 C 0.0339(2) 0.43382(19) 0.19641(11) 0.0304(4) Uani 1 1 d . . . .
C23 C -0.0514(2) 0.65182(19) 0.12892(12) 0.0315(4) Uani 1 1 d . . . .
C10 C 0.3649(2) 0.6554(2) 0.26979(13) 0.0357(4) Uani 1 1 d . . . .
C1 C 0.8938(2) 0.2349(2) 0.50514(12) 0.0339(4) Uani 1 1 d D . . .
C22 C 0.1587(2) 0.3797(2) 0.24555(12) 0.0354(4) Uani 1 1 d . . . .
N1 N 1.03046(19) 0.18646(19) 0.55076(11) 0.0408(4) Uani 1 1 d . . . .
C20 C -0.0452(2) 0.1034(2) 0.21594(13) 0.0415(4) Uani 1 1 d . . . .
H20 H -0.072558 -0.005334 0.222606 0.050 Uiso 1 1 calc R . . .
C18 C -0.1301(2) 0.3156(2) 0.15783(12) 0.0335(4) Uani 1 1 d . . . .
H18 H -0.212067 0.348745 0.125668 0.040 Uiso 1 1 calc R . . .
C14 C 0.2859(2) 0.8773(2) 0.21334(12) 0.0352(4) Uani 1 1 d . . . .
H14 H 0.206538 0.914233 0.181704 0.042 Uiso 1 1 calc R . . .
C13 C 0.4438(2) 0.9851(2) 0.25121(13) 0.0392(4) Uani 1 1 d . . . .
H13 H 0.470825 1.094088 0.245021 0.047 Uiso 1 1 calc R . . .
C19 C -0.1684(2) 0.1573(2) 0.16709(13) 0.0379(4) Uani 1 1 d . . . .
H19 H -0.275702 0.083409 0.141428 0.046 Uiso 1 1 calc R . . .
C9 C 0.3246(2) 0.4913(2) 0.28075(14) 0.0413(5) Uani 1 1 d . . . .
O1 O 1.16199(18) 0.2042(3) 0.51907(12) 0.0680(5) Uani 1 1 d . . . .
C11 C 0.5283(2) 0.7736(2) 0.30804(14) 0.0413(5) Uani 1 1 d . . . .
H11 H 0.610983 0.740539 0.339619 0.050 Uiso 1 1 calc R . . .
C27 C -0.3227(2) 0.7040(2) 0.10331(14) 0.0411(4) Uani 1 1 d . . . .
H27 H -0.425002 0.704881 0.122078 0.049 Uiso 1 1 calc R . . .
C21 C 0.1127(2) 0.2109(2) 0.25294(13) 0.0409(4) Uani 1 1 d . . . .
H21 H 0.192705 0.173649 0.283795 0.049 Uiso 1 1 calc R . . .
C2A C 0.9155(6) 0.3193(5) 0.4375(3) 0.0387(10) Uani 0.737(7) 1 d D P A 1
H2A H 1.021015 0.347667 0.417781 0.046 Uiso 0.737(7) 1 calc R P A 1
C28 C -0.2039(2) 0.6572(2) 0.15613(13) 0.0365(4) Uani 1 1 d . . . .
H28 H -0.226662 0.629169 0.210147 0.044 Uiso 1 1 calc R . . .
C24 C -0.0192(2) 0.6981(2) 0.04886(13) 0.0406(4) Uani 1 1 d . . . .
H24 H 0.082338 0.695765 0.029735 0.049 Uiso 1 1 calc R . . .
C6A C 0.7379(7) 0.1959(11) 0.5383(6) 0.0346(11) Uani 0.737(7) 1 d D P A 1
H6A H 0.724982 0.142810 0.586648 0.042 Uiso 0.737(7) 1 calc R P A 1
C26 C -0.2911(2) 0.7493(2) 0.02318(13) 0.0430(5) Uani 1 1 d . . . .
O2 O 1.0104(2) 0.1322(2) 0.61794(13) 0.0717(5) Uani 1 1 d . . . .
C12 C 0.5657(2) 0.9323(2) 0.29946(14) 0.0419(5) Uani 1 1 d . . . .
H12 H 0.672433 1.006625 0.325610 0.050 Uiso 1 1 calc R . . .
C25 C -0.1359(3) 0.7477(3) -0.00296(14) 0.0464(5) Uani 1 1 d . . . .
H25 H -0.110588 0.780389 -0.055787 0.056 Uiso 1 1 calc R . . .
C8A C 0.4736(4) 0.4438(3) 0.3187(2) 0.0324(8) Uani 0.737(7) 1 d . P A 1
H8A H 0.570495 0.466583 0.291492 0.039 Uiso 0.737(7) 1 calc R P A 1
C29 C -0.4171(3) 0.8019(3) -0.03453(16) 0.0589(6) Uani 1 1 d . . . .
H29A H -0.516075 0.796638 -0.007093 0.088 Uiso 1 1 calc GR . . .
H29B H -0.453096 0.731308 -0.089656 0.088 Uiso 1 1 calc GR . . .
H29C H -0.362617 0.911422 -0.043652 0.088 Uiso 1 1 calc GR . . .
C4A C 0.6237(6) 0.3261(4) 0.4271(3) 0.0295(7) Uani 0.737(7) 1 d D P A 1
C3A C 0.7814(7) 0.3635(5) 0.3977(3) 0.0334(9) Uani 0.737(7) 1 d D P A 1
H3A H 0.797038 0.419301 0.350427 0.040 Uiso 0.737(7) 1 calc R P A 1
C7A C 0.4768(3) 0.3726(3) 0.38754(19) 0.0344(9) Uani 0.737(7) 1 d . P A 1
H7A H 0.378915 0.349037 0.413978 0.041 Uiso 0.737(7) 1 calc R P A 1
C5A C 0.6030(5) 0.2394(5) 0.4965(3) 0.0354(9) Uani 0.737(7) 1 d D P A 1
H5A H 0.496816 0.209588 0.515579 0.043 Uiso 0.737(7) 1 calc R P A 1
C8B C 0.4111(11) 0.4186(8) 0.3549(5) 0.027(2) Uani 0.263(7) 1 d . P A 2
H8B H 0.354463 0.376616 0.399329 0.032 Uiso 0.263(7) 1 calc R P A 2
C7B C 0.5716(8) 0.4225(7) 0.3486(4) 0.026(2) Uani 0.263(7) 1 d . P A 2
H7B H 0.618110 0.471340 0.303297 0.031 Uiso 0.263(7) 1 calc R P A 2
C5B C 0.6291(13) 0.2822(13) 0.4719(8) 0.034(2) Uani 0.263(7) 1 d D P A 2
H5B H 0.521481 0.277088 0.485804 0.040 Uiso 0.263(7) 1 calc R P A 2
C4B C 0.6837(15) 0.3597(10) 0.4039(6) 0.0234(18) Uani 0.263(7) 1 d D P A 2
C3B C 0.8479(15) 0.3784(12) 0.3850(7) 0.027(2) Uani 0.263(7) 1 d D P A 2
H3B H 0.885773 0.433630 0.339878 0.033 Uiso 0.263(7) 1 calc R P A 2
C2B C 0.9548(15) 0.3142(14) 0.4338(7) 0.026(3) Uiso 0.263(7) 1 d D P A 2
H2B H 1.063775 0.322106 0.420797 0.031 Uiso 0.263(7) 1 calc R P A 2
C6B C 0.729(2) 0.212(4) 0.5198(17) 0.047(5) Uani 0.263(7) 1 d D P A 2
H6B H 0.685219 0.150247 0.561591 0.057 Uiso 0.263(7) 1 calc R P A 2

loop_
_atom_site_aniso_label
_atom_site_aniso_U_11
_atom_site_aniso_U_22
_atom_site_aniso_U_33
_atom_site_aniso_U_23
_atom_site_aniso_U_13
_atom_site_aniso_U_12
C16 0.0183(7) 0.0292(8) 0.0369(9) 0.0053(6) -0.0036(6) 0.0069(6)
C15 0.0190(7) 0.0298(8) 0.0397(9) 0.0039(7) -0.0027(6) 0.0066(6)
C17 0.0203(7) 0.0285(8) 0.0389(9) 0.0054(6) -0.0035(6) 0.0061(6)
C23 0.0222(7) 0.0254(7) 0.0417(10) 0.0038(6) -0.0056(6) 0.0052(6)
C10 0.0215(7) 0.0321(8) 0.0481(10) -0.0030(7) -0.0077(7) 0.0094(7)
C1 0.0255(8) 0.0321(8) 0.0400(10) 0.0007(7) -0.0107(7) 0.0116(6)
C22 0.0284(8) 0.0299(8) 0.0439(10) 0.0042(7) -0.0089(7) 0.0102(7)
N1 0.0273(7) 0.0414(8) 0.0508(10) 0.0026(7) -0.0120(6) 0.0154(6)
C20 0.0382(10) 0.0267(8) 0.0553(12) 0.0099(7) -0.0028(8) 0.0073(7)
C18 0.0197(7) 0.0318(8) 0.0448(10) 0.0072(7) -0.0042(6) 0.0056(6)
C14 0.0230(8) 0.0303(8) 0.0469(10) 0.0050(7) -0.0022(7) 0.0045(6)
C13 0.0259(8) 0.0290(8) 0.0556(11) 0.0037(7) 0.0007(7) 0.0024(7)
C19 0.0233(8) 0.0314(8) 0.0528(11) 0.0073(7) -0.0027(7) 0.0032(7)
C9 0.0306(9) 0.0326(9) 0.0541(12) -0.0016(8) -0.0176(8) 0.0133(7)
O1 0.0285(7) 0.1058(14) 0.0732(11) 0.0053(10) -0.0034(7) 0.0347(8)
C11 0.0212(8) 0.0374(9) 0.0583(12) -0.0063(8) -0.0120(7) 0.0115(7)
C27 0.0215(8) 0.0404(9) 0.0611(12) 0.0099(8) -0.0013(7) 0.0121(7)
C21 0.0366(9) 0.0314(9) 0.0503(11) 0.0061(7) -0.0116(8) 0.0125(7)
C2A 0.0228(17) 0.0393(17) 0.048(2) -0.0014(11) -0.0022(14) 0.0083(14)
C28 0.0247(8) 0.0342(8) 0.0488(10) 0.0115(7) 0.0009(7) 0.0076(7)
C24 0.0337(9) 0.0455(10) 0.0459(11) 0.0099(8) 0.0022(7) 0.0181(8)
C6A 0.0212(16) 0.045(2) 0.039(3) 0.010(2) -0.0078(15) 0.0158(13)
C26 0.0355(9) 0.0397(9) 0.0497(11) 0.0015(8) -0.0117(8) 0.0154(8)
O2 0.0527(9) 0.0914(13) 0.0778(12) 0.0444(10) -0.0067(8) 0.0298(9)
C12 0.0190(7) 0.0365(9) 0.0591(12) -0.0070(8) -0.0057(7) 0.0028(7)
C25 0.0445(11) 0.0550(11) 0.0430(11) 0.0116(9) -0.0009(8) 0.0226(9)
C8A 0.0199(13) 0.0303(12) 0.0440(17) 0.0061(11) -0.0006(13) 0.0063(9)
C29 0.0494(12) 0.0696(14) 0.0602(14) 0.0104(11) -0.0112(10) 0.0307(11)
C4A 0.020(2) 0.0292(16) 0.037(2) 0.0065(14) -0.0044(14) 0.0080(13)
C3A 0.024(3) 0.0341(16) 0.0382(17) 0.0102(11) -0.0010(17) 0.004(2)
C7A 0.0208(12) 0.0387(13) 0.0418(15) 0.0049(11) -0.0013(10) 0.0100(10)
C5A 0.0226(17) 0.042(2) 0.042(2) 0.0144(14) -0.0021(13) 0.0114(14)
C8B 0.023(4) 0.029(3) 0.032(4) 0.012(3) -0.001(3) 0.015(3)
C7B 0.018(4) 0.029(3) 0.031(3) 0.010(2) -0.001(3) 0.011(2)
C5B 0.020(4) 0.037(5) 0.048(7) 0.027(4) 0.007(4) 0.008(4)
C4B 0.008(5) 0.027(4) 0.032(4) 0.008(3) 0.002(3) 0.001(4)
C3B 0.020(5) 0.026(3) 0.030(4) 0.007(3) -0.004(4) 0.000(4)
C6B 0.049(8) 0.061(9) 0.035(9) 0.018(5) -0.010(5) 0.025(5)

loop_
_atom_type_symbol
_atom_type_description
_atom_type_scat_dispersion_real
_atom_type_scat_dispersion_imag
_atom_type_scat_source
C C 0.0181 0.0091 'International Tables Vol C Tables 4.2.6.8 and 6.1.1.4'
H H 0.0000 0.0000 'International Tables Vol C Tables 4.2.6.8 and 6.1.1.4'
N N 0.0311 0.0180 'International Tables Vol C Tables 4.2.6.8 and 6.1.1.4'
O O 0.0492 0.0322 'International Tables Vol C Tables 4.2.6.8 and 6.1.1.4'

loop_
_geom_angle_atom_site_label_1
_geom_angle_atom_site_label_2
_geom_angle_atom_site_label_3
_geom_angle
C15 C16 C23 120.01(14)
C17 C16 C15 119.88(14)
C17 C16 C23 120.07(13)
C16 C15 C10 119.95(15)
C16 C15 C14 121.73(15)
C14 C15 C10 118.31(14)
C16 C17 C22 120.20(14)
C16 C17 C18 121.58(15)
C18 C17 C22 118.17(15)
C28 C23 C16 121.23(16)
C24 C23 C16 120.49(15)
C24 C23 C28 118.28(16)
C15 C10 C11 118.00(16)
C9 C10 C15 120.32(15)
C9 C10 C11 121.66(16)
C2A C1 N1 123.0(2)
C2A C1 C6A 121.0(4)
C6A C1 N1 115.9(3)
C2B C1 N1 109.3(5)
C6B C1 N1 130.1(7)
C6B C1 C2B 120.6(8)
C9 C22 C17 119.64(15)
C9 C22 C21 122.18(16)
C21 C22 C17 118.09(15)
O1 N1 C1 117.88(17)
O2 N1 C1 119.28(16)
O2 N1 O1 122.84(17)
C21 C20 C19 120.09(16)
C19 C18 C17 121.68(16)
C13 C14 C15 121.30(16)
C14 C13 C12 120.37(16)
C18 C19 C20 120.28(15)
C10 C9 C22 119.98(16)
C10 C9 C8A 115.27(17)
C10 C9 C8B 127.6(3)
C22 C9 C8A 124.13(17)
C22 C9 C8B 108.7(3)
C12 C11 C10 121.77(17)
C26 C27 C28 121.07(17)
C20 C21 C22 121.68(16)
C1 C2A C3A 120.2(4)
C23 C28 C27 120.64(17)
C25 C24 C23 121.08(17)
C5A C6A C1 118.0(5)
C27 C26 C25 118.12(17)
C27 C26 C29 121.90(19)
C25 C26 C29 119.97(19)
C11 C12 C13 120.24(15)
C24 C25 C26 120.77(19)
C7A C8A C9 124.3(3)
C3A C4A C7A 123.2(4)
C5A C4A C3A 118.1(3)
C5A C4A C7A 118.7(4)
C2A C3A C4A 121.1(3)
C8A C7A C4A 125.3(3)
C4A C5A C6A 121.5(4)
C7B C8B C9 114.5(7)
C8B C7B C4B 128.2(8)
C4B C5B C6B 121.7(10)
C5B C4B C7B 121.5(10)
C5B C4B C3B 120.5(8)
C3B C4B C7B 118.0(10)
C2B C3B C4B 119.5(8)
C3B C2B C1 118.5(8)
C1 C6B C5B 118.8(13)

loop_
_geom_bond_atom_site_label_1
_geom_bond_atom_site_label_2
_geom_bond_distance
C16 C15 1.413(2)
C16 C17 1.408(2)
C16 C23 1.500(2)
C15 C10 1.428(2)
C15 C14 1.427(2)
C17 C22 1.436(2)
C17 C18 1.436(2)
C23 C28 1.391(2)
C23 C24 1.389(3)
C10 C9 1.407(3)
C10 C11 1.432(2)
C1 N1 1.458(2)
C1 C2A 1.354(4)
C1 C6A 1.405(5)
C1 C2B 1.440(9)
C1 C6B 1.365(14)
C22 C9 1.414(2)
C22 C21 1.431(2)
N1 O1 1.223(2)
N1 O2 1.208(2)
C20 C19 1.424(3)
C20 C21 1.362(2)
C18 C19 1.352(2)
C14 C13 1.366(2)
C13 C12 1.404(3)
C9 C8A 1.494(3)
C9 C8B 1.581(8)
C11 C12 1.354(3)
C27 C28 1.391(2)
C27 C26 1.386(3)
C2A C3A 1.383(5)
C24 C25 1.385(3)
C6A C5A 1.397(6)
C26 C25 1.397(3)
C26 C29 1.505(3)
C8A C7A 1.303(5)
C4A C3A 1.390(5)
C4A C7A 1.482(5)
C4A C5A 1.388(5)
C8B C7B 1.332(12)
C7B C4B 1.459(11)
C5B C4B 1.370(9)
C5B C6B 1.372(13)
C4B C3B 1.387(10)
C3B C2B 1.383(11)
